data_7202174
loop_
_publ_author_name
'Wang, Lei'
'Wong, Wai-Yeung'
'Lin, Mei-Fang'
'Wong, Wai-Kwok'
'Cheah, Kok-Wai'
'Tam, Hoi-Lam'
'Chen, Chin H.'

_publ_section_title
;
 Novel host materials for single-component white organic light-emitting
 diodes based on 9-naphthylanthracene derivatives
;
_journal_issue 38
_journal_name_full 'Journal of Materials Chemistry'
_journal_page_first 4529
_journal_paper_doi 10.1039/b806183a
_journal_volume 18
_journal_year 2008
_chemical_formula_sum 'C78.5 H49 Cl'
_chemical_formula_weight 1027.63
_chemical_name_systematic
;
?
;
_space_group_IT_number 2
_symmetry_cell_setting triclinic
_symmetry_space_group_name_Hall '-P 1'
_symmetry_space_group_name_H-M 'P -1'
_atom_sites_solution_hydrogens geom
_atom_sites_solution_primary direct
_atom_sites_solution_secondary difmap
_audit_creation_method SHELXL-97
_cell_angle_alpha 66.0330(10)
_cell_angle_beta 61.6080(10)
_cell_angle_gamma 62.4360(10)
_cell_formula_units_Z 2
_cell_length_a 15.3491(10)
_cell_length_b 15.7065(10)
_cell_length_c 15.7888(10)
_cell_measurement_temperature 293(2)
_cell_volume 2882.6(3)
_computing_cell_refinement 'SAINT (Bruker, 1999)'
_computing_data_collection 'SMART (Bruker, 1998)'
_computing_data_reduction SAINT
_computing_structure_refinement 'SHELXL-97 (Sheldrick, 1997)'
_computing_structure_solution 'SHELXS-97 (Sheldrick, 1990)'
_diffrn_ambient_temperature 293(2)
_diffrn_measured_fraction_theta_full 0.947
_diffrn_measured_fraction_theta_max 0.947
_diffrn_measurement_device_type 'Smart CCD'
_diffrn_measurement_method '\w and \f scans'
_diffrn_radiation_monochromator graphite
_diffrn_radiation_source 'fine-focus sealed tube'
_diffrn_radiation_type MoK\a
_diffrn_radiation_wavelength 0.71073
_diffrn_reflns_av_R_equivalents 0.0161
_diffrn_reflns_av_sigmaI/netI 0.0333
_diffrn_reflns_limit_h_max 18
_diffrn_reflns_limit_h_min -17
_diffrn_reflns_limit_k_max 18
_diffrn_reflns_limit_k_min -13
_diffrn_reflns_limit_l_max 18
_diffrn_reflns_limit_l_min -18
_diffrn_reflns_number 13788
_diffrn_reflns_theta_full 25.00
_diffrn_reflns_theta_max 25.00
_diffrn_reflns_theta_min 2.54
_exptl_absorpt_coefficient_mu 0.112
_exptl_absorpt_correction_T_max 1.0000
_exptl_absorpt_correction_T_min 0.8964
_exptl_absorpt_correction_type multi-scan
_exptl_absorpt_process_details SADABS
_exptl_crystal_colour 'pale yellow'
_exptl_crystal_density_diffrn 1.184
_exptl_crystal_density_method 'not measured'
_exptl_crystal_description block
_exptl_crystal_F_000 1074
_exptl_crystal_size_max 0.32
_exptl_crystal_size_mid 0.25
_exptl_crystal_size_min 0.23
_refine_diff_density_max 0.853
_refine_diff_density_min -0.385
_refine_diff_density_rms 0.057
_refine_ls_extinction_method none
_refine_ls_goodness_of_fit_ref 0.979
_refine_ls_hydrogen_treatment constr
_refine_ls_matrix_type full
_refine_ls_number_parameters 725
_refine_ls_number_reflns 9623
_refine_ls_number_restraints 0
_refine_ls_restrained_S_all 0.979
_refine_ls_R_factor_all 0.1315
_refine_ls_R_factor_gt 0.0932
_refine_ls_shift/su_max 0.008
_refine_ls_shift/su_mean 0.004
_refine_ls_structure_factor_coef Fsqd
_refine_ls_weighting_details 'calc w=1/[\s^2^(Fo^2^)+(0.1723P)^2^+1.8549P] where P=(Fo^2^+2Fc^2^)/3'
_refine_ls_weighting_scheme calc
_refine_ls_wR_factor_gt 0.2521
_refine_ls_wR_factor_ref 0.2973
_reflns_number_gt 6089
_reflns_number_total 9623
_reflns_threshold_expression >2sigma(I)
_cod_data_source_file b806183a.txt
_cod_data_source_block wy1616wm
_cod_depositor_comments
;
The following automatic conversions were performed:
'_symmetry_cell_setting' value 'Triclinic' changed to 'triclinic'
according to '/home/saulius/struct/CIF-dictionaries/cif_core.dic'
dictionary named 'cif_core.dic' version 2.4.1 from 2010-06-29.

Automatic conversion script
Id: cif_fix_enum 1527 2010-12-29 10:47:43Z saulius 
;
_cod_original_sg_symbol_H-M P-1
_cod_original_formula_sum 'C78.50 H49 Cl'
_cod_database_code 7202174

loop_
_symmetry_equiv_pos_as_xyz
'x, y, z'
'-x, -y, -z'

loop_
_atom_site_label
_atom_site_type_symbol
_atom_site_fract_x
_atom_site_fract_y
_atom_site_fract_z
_atom_site_U_iso_or_equiv
_atom_site_adp_type
_atom_site_occupancy
_atom_site_symmetry_multiplicity
_atom_site_calc_flag
_atom_site_refinement_flags
_atom_site_disorder_assembly
_atom_site_disorder_group
C1 C 1.3580(7) 0.3524(9) 0.2214(6) 0.173(4) Uani 1 1 d . . .
H1A H 1.4128 0.2926 0.2257 0.208 Uiso 1 1 calc R . .
C2 C 1.3752(7) 0.4413(13) 0.2015(10) 0.210(5) Uani 1 1 d . . .
H2A H 1.4391 0.4419 0.1933 0.253 Uiso 1 1 calc R . .
C3 C 1.2915(5) 0.5252(8) 0.1954(6) 0.175(4) Uani 1 1 d . . .
H3A H 1.3000 0.5846 0.1829 0.210 Uiso 1 1 calc R . .
C4 C 1.1973(4) 0.5297(5) 0.2061(4) 0.1029(16) Uani 1 1 d . . .
H4A H 1.1441 0.5904 0.2004 0.124 Uiso 1 1 calc R . .
C5 C 1.1795(4) 0.4429(5) 0.2256(4) 0.1104(19) Uani 1 1 d . . .
C6 C 1.2656(6) 0.3521(6) 0.2340(5) 0.128(3) Uani 1 1 d . . .
C7 C 1.2507(8) 0.2625(11) 0.2533(8) 0.190(5) Uani 1 1 d . . .
H7A H 1.3054 0.2030 0.2596 0.228 Uiso 1 1 calc R . .
C8 C 1.1550(11) 0.2618(5) 0.2633(7) 0.201(5) Uani 1 1 d . . .
H8A H 1.1466 0.2028 0.2740 0.242 Uiso 1 1 calc R . .
C9 C 1.0723(5) 0.3523(3) 0.2566(5) 0.1131(19) Uani 1 1 d . . .
H9A H 1.0076 0.3528 0.2660 0.136 Uiso 1 1 calc R . .
C10 C 1.0864(4) 0.4446(4) 0.2355(4) 0.0944(15) Uani 1 1 d . . .
C11 C 0.9954(3) 0.5402(3) 0.2310(3) 0.0666(10) Uani 1 1 d . . .
C12 C 0.9269(3) 0.5737(3) 0.3189(3) 0.0596(9) Uani 1 1 d . . .
C13 C 0.9359(3) 0.5184(3) 0.4123(3) 0.0758(11) Uani 1 1 d . . .
H13A H 0.9890 0.4574 0.4171 0.091 Uiso 1 1 calc R . .
C14 C 0.8689(4) 0.5523(3) 0.4946(3) 0.0829(12) Uani 1 1 d . . .
H14A H 0.8776 0.5146 0.5550 0.099 Uiso 1 1 calc R . .
C15 C 0.7869(3) 0.6426(3) 0.4917(3) 0.0791(11) Uani 1 1 d . . .
H15A H 0.7414 0.6647 0.5493 0.095 Uiso 1 1 calc R . .
C16 C 0.7742(3) 0.6976(3) 0.4038(3) 0.0629(9) Uani 1 1 d . . .
H16A H 0.7202 0.7582 0.4019 0.075 Uiso 1 1 calc R . .
C17 C 0.8410(2) 0.6655(2) 0.3144(2) 0.0516(8) Uani 1 1 d . . .
C18 C 0.8242(2) 0.7195(2) 0.2253(2) 0.0464(7) Uani 1 1 d . . .
C19 C 0.8894(2) 0.6843(2) 0.1386(2) 0.0475(7) Uani 1 1 d . . .
C20 C 0.8714(3) 0.7330(3) 0.0486(3) 0.0600(9) Uani 1 1 d . . .
H20A H 0.8148 0.7914 0.0454 0.072 Uiso 1 1 calc R . .
C21 C 0.9348(3) 0.6970(3) -0.0339(3) 0.0689(10) Uani 1 1 d . . .
H21A H 0.9205 0.7304 -0.0922 0.083 Uiso 1 1 calc R . .
C22 C 1.0222(3) 0.6092(3) -0.0316(3) 0.0692(10) Uani 1 1 d . . .
H22A H 1.0651 0.5850 -0.0884 0.083 Uiso 1 1 calc R . .
C23 C 1.0435(3) 0.5605(3) 0.0524(3) 0.0670(10) Uani 1 1 d . . .
H23A H 1.1026 0.5040 0.0521 0.080 Uiso 1 1 calc R . .
C24 C 0.9777(3) 0.5932(2) 0.1419(3) 0.0559(8) Uani 1 1 d . . .
C25 C 0.7341(2) 0.8154(2) 0.2221(2) 0.0463(7) Uani 1 1 d . . .
C26 C 0.6384(2) 0.8185(2) 0.2299(2) 0.0520(8) Uani 1 1 d . . .
H26A H 0.6298 0.7605 0.2381 0.062 Uiso 1 1 calc R . .
C27 C 0.5554(2) 0.9076(2) 0.2257(2) 0.0498(7) Uani 1 1 d . . .
C28 C 0.5694(2) 0.9938(2) 0.2140(2) 0.0503(7) Uani 1 1 d . . .
H28A H 0.5146 1.0537 0.2106 0.060 Uiso 1 1 calc R . .
C29 C 0.6644(2) 0.9921(2) 0.2072(2) 0.0487(7) Uani 1 1 d . . .
C30 C 0.7450(2) 0.9032(2) 0.2113(2) 0.0487(7) Uani 1 1 d . . .
H30A H 0.8084 0.9013 0.2068 0.058 Uiso 1 1 calc R . .
C31 C 0.6756(2) 1.0854(2) 0.1986(3) 0.0490(7) Uani 1 1 d . . .
C32 C 0.6122(2) 1.1349(2) 0.2754(3) 0.0536(8) Uani 1 1 d . . .
C33 C 0.5380(3) 1.0988(3) 0.3646(3) 0.0615(9) Uani 1 1 d . . .
H33A H 0.5312 1.0399 0.3728 0.074 Uiso 1 1 calc R . .
C34 C 0.4771(3) 1.1476(3) 0.4379(3) 0.0723(10) Uani 1 1 d . . .
H34A H 0.4296 1.1217 0.4953 0.087 Uiso 1 1 calc R . .
C35 C 0.4851(3) 1.2364(3) 0.4281(4) 0.0821(12) Uani 1 1 d . . .
H35A H 0.4436 1.2690 0.4793 0.099 Uiso 1 1 calc R . .
C36 C 0.5536(3) 1.2753(3) 0.3439(4) 0.0878(14) Uani 1 1 d . . .
H36A H 0.5567 1.3355 0.3373 0.105 Uiso 1 1 calc R . .
C37 C 0.6203(3) 1.2258(3) 0.2659(3) 0.0695(10) Uani 1 1 d . . .
C38 C 0.6958(3) 1.2639(3) 0.1799(3) 0.0746(12) Uani 1 1 d . . .
C39 C 0.7627(3) 1.2118(2) 0.1059(3) 0.0618(9) Uani 1 1 d . . .
C40 C 0.8439(3) 1.2437(3) 0.0215(3) 0.0748(11) Uani 1 1 d . . .
H40A H 0.8525 1.3010 0.0156 0.090 Uiso 1 1 calc R . .
C41 C 0.9081(3) 1.1937(3) -0.0494(3) 0.0731(10) Uani 1 1 d . . .
H41A H 0.9608 1.2161 -0.1031 0.088 Uiso 1 1 calc R . .
C42 C 0.8965(3) 1.1076(3) -0.0433(3) 0.0677(10) Uani 1 1 d . . .
H42A H 0.9411 1.0735 -0.0932 0.081 Uiso 1 1 calc R . .
C43 C 0.8209(3) 1.0739(3) 0.0345(3) 0.0566(8) Uani 1 1 d . . .
H43A H 0.8132 1.0178 0.0363 0.068 Uiso 1 1 calc R . .
C44 C 0.7523(2) 1.1220(2) 0.1143(3) 0.0512(8) Uani 1 1 d . . .
C45 C 0.6974(4) 1.3647(4) 0.1638(5) 0.116(2) Uani 1 1 d . . .
C46 C 0.6610(4) 1.4459(3) 0.0894(4) 0.1039(18) Uani 1 1 d . . .
H46A H 0.6387 1.4356 0.0501 0.125 Uiso 1 1 calc R . .
C47 C 0.6591(7) 1.5432(5) 0.0757(9) 0.208(6) Uani 1 1 d . . .
H47A H 0.6350 1.5947 0.0274 0.250 Uiso 1 1 calc R . .
C48 C 0.6914(8) 1.5627(10) 0.1313(11) 0.200(6) Uani 1 1 d . . .
H48A H 0.6915 1.6252 0.1217 0.240 Uiso 1 1 calc R . .
C49 C 0.7254(6) 1.4785(6) 0.2062(8) 0.145(4) Uani 1 1 d . . .
C50 C 0.7294(4) 1.3827(5) 0.2195(7) 0.135(3) Uani 1 1 d . . .
C51 C 0.7692(4) 1.3039(5) 0.2930(4) 0.0918(14) Uani 1 1 d . . .
H51A H 0.7764 1.2383 0.3050 0.110 Uiso 1 1 calc R . .
C52 C 0.7944(5) 1.3350(8) 0.3417(8) 0.186(5) Uani 1 1 d . . .
H52A H 0.8232 1.2849 0.3879 0.224 Uiso 1 1 calc R . .
C53 C 0.7861(8) 1.4251(11) 0.3368(10) 0.192(5) Uani 1 1 d . . .
H53A H 0.8008 1.4382 0.3802 0.230 Uiso 1 1 calc R . .
C54 C 0.7535(7) 1.4976(8) 0.2606(9) 0.162(4) Uani 1 1 d . . .
H54A H 0.7516 1.5615 0.2481 0.194 Uiso 1 1 calc R . .
C55 C 0.4536(2) 0.9110(3) 0.2337(3) 0.0543(8) Uani 1 1 d . . .
C56 C 0.3646(3) 0.9303(3) 0.3187(3) 0.0668(10) Uani 1 1 d . . .
C57 C 0.3666(3) 0.9451(4) 0.4010(3) 0.0865(13) Uani 1 1 d . . .
H57A H 0.4300 0.9410 0.3989 0.104 Uiso 1 1 calc R . .
C58 C 0.2802(4) 0.9647(5) 0.4815(4) 0.118(2) Uani 1 1 d . . .
H58A H 0.2851 0.9720 0.5345 0.142 Uiso 1 1 calc R . .
C59 C 0.1826(4) 0.9743(7) 0.4861(5) 0.158(3) Uani 1 1 d . . .
H59A H 0.1231 0.9879 0.5420 0.190 Uiso 1 1 calc R . .
C60 C 0.1751(4) 0.9637(7) 0.4094(5) 0.157(3) Uani 1 1 d . . .
H60A H 0.1095 0.9730 0.4122 0.189 Uiso 1 1 calc R . .
C61 C 0.2640(3) 0.9391(5) 0.3254(4) 0.0994(17) Uani 1 1 d . . .
C62 C 0.2578(4) 0.9261(5) 0.2454(4) 0.1109(19) Uani 1 1 d . . .
C63 C 0.3491(3) 0.8921(4) 0.1676(3) 0.0844(13) Uani 1 1 d . . .
C64 C 0.3469(4) 0.8658(5) 0.0927(4) 0.1064(18) Uani 1 1 d . . .
H64A H 0.2833 0.8678 0.0972 0.128 Uiso 1 1 calc R . .
C65 C 0.4338(4) 0.8383(5) 0.0157(4) 0.1023(17) Uani 1 1 d . . .
H65A H 0.4316 0.8158 -0.0291 0.123 Uiso 1 1 calc R . .
C66 C 0.5284(4) 0.8436(4) 0.0032(3) 0.0954(15) Uani 1 1 d . . .
H66A H 0.5874 0.8292 -0.0529 0.115 Uiso 1 1 calc R . .
C67 C 0.5347(3) 0.8692(3) 0.0714(3) 0.0715(10) Uani 1 1 d . . .
H67A H 0.5973 0.8745 0.0604 0.086 Uiso 1 1 calc R . .
C68 C 0.4481(3) 0.8881(3) 0.1591(3) 0.0591(8) Uani 1 1 d . . .
C69 C 0.1464(4) 0.9579(4) 0.2441(4) 0.0877(13) Uani 1 1 d . . .
C70 C 0.0949(4) 1.0373(4) 0.2021(5) 0.1077(18) Uani 1 1 d . . .
H70A H 0.1311 1.0819 0.1623 0.129 Uiso 1 1 calc R . .
C71 C -0.0066(4) 1.0722(3) 0.2031(4) 0.0859(13) Uani 1 1 d . . .
H71A H -0.0359 1.1368 0.1711 0.103 Uiso 1 1 calc R . .
C72 C -0.0635(5) 1.0062(5) 0.2545(4) 0.114(2) Uani 1 1 d . . .
H72A H -0.1318 1.0242 0.2582 0.137 Uiso 1 1 calc R . .
C73 C -0.0037(3) 0.8999(4) 0.3053(3) 0.0823(13) Uani 1 1 d . . .
C74 C 0.0943(3) 0.8913(3) 0.2926(3) 0.0687(10) Uani 1 1 d . . .
C75 C 0.1477(6) 0.7872(6) 0.3495(6) 0.149(3) Uani 1 1 d . . .
H75A H 0.2133 0.7704 0.3516 0.179 Uiso 1 1 calc R . .
C76 C 0.0945(6) 0.7211(5) 0.3963(8) 0.181(4) Uani 1 1 d . . .
H76A H 0.1242 0.6577 0.4302 0.217 Uiso 1 1 calc R . .
C77 C 0.0031(8) 0.7473(7) 0.3929(9) 0.189(5) Uani 1 1 d . . .
H77A H -0.0256 0.6974 0.4186 0.227 Uiso 1 1 calc R . .
C78 C -0.0543(7) 0.8350(9) 0.3582(6) 0.163(3) Uani 1 1 d . . .
H78A H -0.1246 0.8508 0.3694 0.196 Uiso 1 1 calc R . .
C79 C 0.544(2) 0.433(2) 0.587(2) 0.234(10) Uiso 0.50 1 d P . .
H79A H 0.4766 0.4608 0.6349 0.280 Uiso 0.50 1 calc PR . .
H79B H 0.5361 0.4632 0.5232 0.280 Uiso 0.50 1 calc PR . .
Cl1 Cl 0.6223(6) 0.4810(6) 0.5834(9) 0.296(5) Uani 0.50 1 d P . .
Cl2 Cl 0.5544(6) 0.3348(5) 0.6070(7) 0.277(4) Uani 0.50 1 d P . .

loop_
_atom_site_aniso_label
_atom_site_aniso_U_11
_atom_site_aniso_U_22
_atom_site_aniso_U_33
_atom_site_aniso_U_23
_atom_site_aniso_U_13
_atom_site_aniso_U_12
C1 0.094(6) 0.234(11) 0.124(6) -0.046(7) -0.053(5) 0.014(6)
C2 0.086(5) 0.315(16) 0.222(11) -0.075(11) -0.054(6) -0.052(8)
C3 0.079(4) 0.275(11) 0.156(6) -0.047(6) -0.049(4) -0.042(5)
C4 0.068(3) 0.132(5) 0.103(4) -0.022(3) -0.034(3) -0.030(3)
C5 0.076(3) 0.137(5) 0.091(3) -0.040(3) -0.038(3) 0.006(3)
C6 0.085(4) 0.145(6) 0.096(4) -0.046(4) -0.043(3) 0.032(4)
C7 0.114(6) 0.260(14) 0.153(7) -0.104(9) -0.070(6) 0.041(8)
C8 0.293(14) 0.066(4) 0.186(8) -0.046(4) -0.124(9) 0.039(6)
C9 0.128(4) 0.050(3) 0.134(4) -0.032(3) -0.054(4) 0.008(3)
C10 0.081(3) 0.082(3) 0.086(3) -0.024(2) -0.036(2) 0.011(2)
C11 0.052(2) 0.054(2) 0.082(3) -0.0217(18) -0.0257(19) -0.0021(16)
C12 0.0498(18) 0.055(2) 0.073(2) -0.0106(17) -0.0272(17) -0.0148(15)
C13 0.070(2) 0.068(2) 0.078(3) -0.008(2) -0.037(2) -0.0108(19)
C14 0.080(3) 0.089(3) 0.073(3) -0.003(2) -0.041(2) -0.022(2)
C15 0.066(2) 0.099(3) 0.067(2) -0.025(2) -0.0200(19) -0.023(2)
C16 0.0501(19) 0.069(2) 0.066(2) -0.0207(18) -0.0189(17) -0.0144(16)
C17 0.0413(16) 0.0533(18) 0.0628(19) -0.0153(15) -0.0175(14) -0.0176(14)
C18 0.0408(15) 0.0420(16) 0.0630(19) -0.0148(14) -0.0208(14) -0.0147(13)
C19 0.0423(16) 0.0410(16) 0.0630(19) -0.0125(14) -0.0184(14) -0.0172(13)
C20 0.061(2) 0.0494(19) 0.071(2) -0.0128(16) -0.0273(18) -0.0167(16)
C21 0.080(3) 0.067(2) 0.061(2) -0.0150(18) -0.0225(19) -0.029(2)
C22 0.070(2) 0.066(2) 0.070(2) -0.0287(19) -0.0109(19) -0.0256(19)
C23 0.051(2) 0.058(2) 0.082(3) -0.0295(19) -0.0157(18) -0.0081(16)
C24 0.0473(18) 0.0469(18) 0.069(2) -0.0193(16) -0.0154(16) -0.0133(14)
C25 0.0397(15) 0.0450(17) 0.0591(18) -0.0153(14) -0.0196(13) -0.0135(13)
C26 0.0459(17) 0.0482(18) 0.070(2) -0.0185(15) -0.0221(15) -0.0165(14)
C27 0.0413(16) 0.0534(18) 0.0620(19) -0.0166(15) -0.0211(14) -0.0163(14)
C28 0.0396(16) 0.0439(17) 0.069(2) -0.0177(15) -0.0230(14) -0.0075(13)
C29 0.0445(16) 0.0422(16) 0.0634(19) -0.0162(14) -0.0198(14) -0.0141(13)
C30 0.0380(15) 0.0515(18) 0.0634(19) -0.0183(15) -0.0207(14) -0.0134(13)
C31 0.0393(15) 0.0409(16) 0.071(2) -0.0164(15) -0.0247(15) -0.0089(13)
C32 0.0392(16) 0.0458(17) 0.077(2) -0.0215(16) -0.0202(15) -0.0096(13)
C33 0.056(2) 0.056(2) 0.072(2) -0.0178(17) -0.0182(17) -0.0207(16)
C34 0.062(2) 0.074(3) 0.076(2) -0.026(2) -0.0110(19) -0.0265(19)
C35 0.058(2) 0.089(3) 0.097(3) -0.056(3) -0.001(2) -0.022(2)
C36 0.058(2) 0.079(3) 0.128(4) -0.064(3) 0.003(2) -0.028(2)
C37 0.0473(19) 0.057(2) 0.102(3) -0.039(2) -0.0105(19) -0.0151(16)
C38 0.053(2) 0.057(2) 0.109(3) -0.043(2) -0.003(2) -0.0219(17)
C39 0.0453(18) 0.0499(19) 0.087(2) -0.0239(18) -0.0151(17) -0.0162(15)
C40 0.061(2) 0.065(2) 0.097(3) -0.028(2) -0.009(2) -0.0327(19)
C41 0.058(2) 0.074(3) 0.083(3) -0.023(2) -0.0097(19) -0.0319(19)
C42 0.063(2) 0.077(3) 0.067(2) -0.0280(19) -0.0170(18) -0.0235(19)
C43 0.0548(19) 0.0556(19) 0.068(2) -0.0198(16) -0.0246(17) -0.0183(16)
C44 0.0417(16) 0.0442(17) 0.072(2) -0.0176(15) -0.0232(15) -0.0115(13)
C45 0.082(3) 0.099(4) 0.149(5) -0.076(4) 0.031(3) -0.050(3)
C46 0.094(3) 0.039(2) 0.119(4) -0.011(2) -0.007(3) -0.015(2)
C47 0.140(6) 0.057(4) 0.247(11) -0.026(5) 0.059(7) -0.035(4)
C48 0.139(7) 0.173(10) 0.275(14) -0.162(11) 0.056(7) -0.084(7)
C49 0.092(4) 0.118(5) 0.216(8) -0.122(6) 0.048(5) -0.066(4)
C50 0.077(3) 0.132(5) 0.196(7) -0.123(6) 0.048(4) -0.064(4)
C51 0.081(3) 0.101(4) 0.114(4) -0.045(3) -0.019(3) -0.045(3)
C52 0.107(5) 0.278(11) 0.267(10) -0.202(9) -0.001(5) -0.087(6)
C53 0.144(7) 0.270(13) 0.241(12) -0.182(11) 0.025(7) -0.125(9)
C54 0.120(6) 0.154(8) 0.202(10) -0.078(7) 0.015(6) -0.083(6)
C55 0.0426(17) 0.061(2) 0.067(2) -0.0182(16) -0.0218(15) -0.0179(14)
C56 0.0462(19) 0.094(3) 0.070(2) -0.028(2) -0.0191(17) -0.0255(18)
C57 0.061(2) 0.140(4) 0.085(3) -0.049(3) -0.020(2) -0.040(2)
C58 0.078(3) 0.220(7) 0.090(3) -0.079(4) -0.010(3) -0.060(4)
C59 0.077(3) 0.338(11) 0.109(4) -0.125(6) 0.012(3) -0.093(5)
C60 0.064(3) 0.341(11) 0.115(4) -0.123(6) 0.009(3) -0.090(5)
C61 0.055(2) 0.185(5) 0.088(3) -0.066(3) -0.009(2) -0.053(3)
C62 0.072(3) 0.206(6) 0.095(3) -0.064(4) -0.013(3) -0.071(4)
C63 0.057(2) 0.144(4) 0.075(3) -0.044(3) -0.017(2) -0.043(2)
C64 0.076(3) 0.190(6) 0.090(3) -0.056(4) -0.028(3) -0.056(3)
C65 0.086(3) 0.170(5) 0.084(3) -0.053(3) -0.031(3) -0.048(3)
C66 0.069(3) 0.149(5) 0.078(3) -0.052(3) -0.018(2) -0.031(3)
C67 0.052(2) 0.096(3) 0.070(2) -0.025(2) -0.0199(18) -0.0250(19)
C68 0.0469(18) 0.070(2) 0.066(2) -0.0177(17) -0.0235(16) -0.0199(16)
C69 0.080(3) 0.097(3) 0.095(3) -0.025(3) -0.039(3) -0.027(3)
C70 0.075(3) 0.116(4) 0.146(5) -0.066(4) -0.070(3) 0.020(3)
C71 0.069(3) 0.071(3) 0.119(4) -0.015(2) -0.049(3) -0.014(2)
C72 0.104(4) 0.161(5) 0.095(4) -0.069(4) -0.042(3) -0.018(4)
C73 0.054(2) 0.136(4) 0.078(3) -0.035(3) -0.021(2) -0.042(2)
C74 0.050(2) 0.083(3) 0.089(3) -0.031(2) -0.0256(19) -0.0245(19)
C75 0.150(6) 0.156(6) 0.190(7) -0.005(5) -0.112(6) -0.067(5)
C76 0.141(6) 0.114(5) 0.290(11) 0.070(6) -0.128(7) -0.091(5)
C77 0.197(9) 0.122(6) 0.326(14) -0.020(7) -0.191(11) -0.040(6)
C78 0.135(6) 0.251(11) 0.172(7) -0.050(7) -0.050(5) -0.124(7)
Cl1 0.192(5) 0.227(7) 0.519(15) -0.230(9) -0.095(7) -0.020(5)
Cl2 0.230(7) 0.148(5) 0.375(11) -0.013(5) -0.058(7) -0.097(4)

loop_
_atom_type_symbol
_atom_type_description
_atom_type_scat_dispersion_real
_atom_type_scat_dispersion_imag
_atom_type_scat_source
C C 0.0033 0.0016 'International Tables Vol C Tables 4.2.6.8 and 6.1.1.4'
H H 0.0000 0.0000 'International Tables Vol C Tables 4.2.6.8 and 6.1.1.4'
Cl Cl 0.1484 0.1585 'International Tables Vol C Tables 4.2.6.8 and 6.1.1.4'

loop_
_geom_angle_atom_site_label_1
_geom_angle_atom_site_label_2
_geom_angle_atom_site_label_3
_geom_angle
_geom_angle_site_symmetry_1
_geom_angle_site_symmetry_3
_geom_angle_publ_flag
C6 C1 C2 122.1(9) . . ?
C6 C1 H1A 118.9 . . ?
C2 C1 H1A 118.9 . . ?
C3 C2 C1 115.0(9) . . ?
C3 C2 H2A 122.5 . . ?
C1 C2 H2A 122.5 . . ?
C4 C3 C2 125.5(11) . . ?
C4 C3 H3A 117.2 . . ?
C2 C3 H3A 117.2 . . ?
C3 C4 C5 119.9(7) . . ?
C3 C4 H4A 120.0 . . ?
C5 C4 H4A 120.0 . . ?
C10 C5 C4 121.6(5) . . ?
C10 C5 C6 121.9(8) . . ?
C4 C5 C6 116.5(7) . . ?
C1 C6 C7 120.9(8) . . ?
C1 C6 C5 120.9(10) . . ?
C7 C6 C5 118.2(9) . . ?
C6 C7 C8 121.3(9) . . ?
C6 C7 H7A 119.3 . . ?
C8 C7 H7A 119.3 . . ?
C9 C8 C7 118.4(10) . . ?
C9 C8 H8A 120.8 . . ?
C7 C8 H8A 120.8 . . ?
C8 C9 C10 121.1(8) . . ?
C8 C9 H9A 119.5 . . ?
C10 C9 H9A 119.5 . . ?
C5 C10 C9 119.0(5) . . ?
C5 C10 C11 121.2(5) . . ?
C9 C10 C11 119.7(5) . . ?
C24 C11 C12 120.6(3) . . ?
C24 C11 C10 120.4(3) . . ?
C12 C11 C10 119.0(3) . . ?
C13 C12 C11 122.8(3) . . ?
C13 C12 C17 118.2(3) . . ?
C11 C12 C17 119.0(3) . . ?
C14 C13 C12 121.2(4) . . ?
C14 C13 H13A 119.4 . . ?
C12 C13 H13A 119.4 . . ?
C13 C14 C15 121.6(4) . . ?
C13 C14 H14A 119.2 . . ?
C15 C14 H14A 119.2 . . ?
C16 C15 C14 119.2(4) . . ?
C16 C15 H15A 120.4 . . ?
C14 C15 H15A 120.4 . . ?
C15 C16 C17 122.0(4) . . ?
C15 C16 H16A 119.0 . . ?
C17 C16 H16A 119.0 . . ?
C18 C17 C16 121.9(3) . . ?
C18 C17 C12 120.5(3) . . ?
C16 C17 C12 117.6(3) . . ?
C17 C18 C19 120.7(3) . . ?
C17 C18 C25 119.7(3) . . ?
C19 C18 C25 119.6(3) . . ?
C20 C19 C18 122.7(3) . . ?
C20 C19 C24 118.2(3) . . ?
C18 C19 C24 119.1(3) . . ?
C21 C20 C19 121.6(3) . . ?
C21 C20 H20A 119.2 . . ?
C19 C20 H20A 119.2 . . ?
C20 C21 C22 120.5(4) . . ?
C20 C21 H21A 119.8 . . ?
C22 C21 H21A 119.8 . . ?
C23 C22 C21 120.2(4) . . ?
C23 C22 H22A 119.9 . . ?
C21 C22 H22A 119.9 . . ?
C22 C23 C24 121.7(3) . . ?
C22 C23 H23A 119.2 . . ?
C24 C23 H23A 119.2 . . ?
C11 C24 C23 122.2(3) . . ?
C11 C24 C19 120.0(3) . . ?
C23 C24 C19 117.8(3) . . ?
C26 C25 C30 118.8(3) . . ?
C26 C25 C18 120.8(3) . . ?
C30 C25 C18 120.5(2) . . ?
C25 C26 C27 120.8(3) . . ?
C25 C26 H26A 119.6 . . ?
C27 C26 H26A 119.6 . . ?
C26 C27 C28 118.8(3) . . ?
C26 C27 C55 120.8(3) . . ?
C28 C27 C55 120.4(3) . . ?
C27 C28 C29 121.3(3) . . ?
C27 C28 H28A 119.4 . . ?
C29 C28 H28A 119.4 . . ?
C30 C29 C28 118.5(3) . . ?
C30 C29 C31 121.5(3) . . ?
C28 C29 C31 119.9(3) . . ?
C29 C30 C25 121.8(3) . . ?
C29 C30 H30A 119.1 . . ?
C25 C30 H30A 119.1 . . ?
C32 C31 C44 120.0(3) . . ?
C32 C31 C29 120.0(3) . . ?
C44 C31 C29 120.0(3) . . ?
C31 C32 C33 122.8(3) . . ?
C31 C32 C37 120.1(3) . . ?
C33 C32 C37 117.1(3) . . ?
C34 C33 C32 122.1(3) . . ?
C34 C33 H33A 118.9 . . ?
C32 C33 H33A 118.9 . . ?
C33 C34 C35 120.5(4) . . ?
C33 C34 H34A 119.8 . . ?
C35 C34 H34A 119.8 . . ?
C36 C35 C34 120.1(4) . . ?
C36 C35 H35A 120.0 . . ?
C34 C35 H35A 120.0 . . ?
C35 C36 C37 121.3(4) . . ?
C35 C36 H36A 119.4 . . ?
C37 C36 H36A 119.4 . . ?
C36 C37 C38 121.3(3) . . ?
C36 C37 C32 118.8(3) . . ?
C38 C37 C32 119.8(3) . . ?
C39 C38 C37 120.0(3) . . ?
C39 C38 C45 119.5(4) . . ?
C37 C38 C45 120.4(3) . . ?
C38 C39 C40 122.0(3) . . ?
C38 C39 C44 120.0(3) . . ?
C40 C39 C44 118.0(3) . . ?
C41 C40 C39 121.9(3) . . ?
C41 C40 H40A 119.0 . . ?
C39 C40 H40A 119.0 . . ?
C40 C41 C42 120.4(4) . . ?
C40 C41 H41A 119.8 . . ?
C42 C41 H41A 119.8 . . ?
C43 C42 C41 120.3(3) . . ?
C43 C42 H42A 119.8 . . ?
C41 C42 H42A 119.8 . . ?
C42 C43 C44 121.9(3) . . ?
C42 C43 H43A 119.0 . . ?
C44 C43 H43A 119.0 . . ?
C31 C44 C43 122.8(3) . . ?
C31 C44 C39 120.0(3) . . ?
C43 C44 C39 117.3(3) . . ?
C50 C45 C46 118.2(6) . . ?
C50 C45 C38 122.2(7) . . ?
C46 C45 C38 119.6(6) . . ?
C45 C46 C47 120.1(8) . . ?
C45 C46 H46A 120.0 . . ?
C47 C46 H46A 120.0 . . ?
C48 C47 C46 122.6(12) . . ?
C48 C47 H47A 118.7 . . ?
C46 C47 H47A 118.7 . . ?
C47 C48 C49 114.7(9) . . ?
C47 C48 H48A 122.6 . . ?
C49 C48 H48A 122.6 . . ?
C54 C49 C50 121.8(12) . . ?
C54 C49 C48 114.8(8) . . ?
C50 C49 C48 123.4(10) . . ?
C45 C50 C49 121.0(10) . . ?
C45 C50 C51 120.5(5) . . ?
C49 C50 C51 118.5(9) . . ?
C52 C51 C50 112.4(8) . . ?
C52 C51 H51A 123.8 . . ?
C50 C51 H51A 123.8 . . ?
C51 C52 C53 131.8(12) . . ?
C51 C52 H52A 114.1 . . ?
C53 C52 H52A 114.1 . . ?
C52 C53 C54 113.4(10) . . ?
C52 C53 H53A 123.3 . . ?
C54 C53 H53A 123.3 . . ?
C49 C54 C53 121.8(11) . . ?
C49 C54 H54A 119.1 . . ?
C53 C54 H54A 119.1 . . ?
C56 C55 C68 120.1(3) . . ?
C56 C55 C27 119.8(3) . . ?
C68 C55 C27 120.0(3) . . ?
C55 C56 C57 123.2(3) . . ?
C55 C56 C61 120.4(3) . . ?
C57 C56 C61 116.4(3) . . ?
C58 C57 C56 122.4(4) . . ?
C58 C57 H57A 118.8 . . ?
C56 C57 H57A 118.8 . . ?
C57 C58 C59 120.4(4) . . ?
C57 C58 H58A 119.8 . . ?
C59 C58 H58A 119.8 . . ?
C60 C59 C58 120.0(5) . . ?
C60 C59 H59A 120.0 . . ?
C58 C59 H59A 120.0 . . ?
C59 C60 C61 121.7(5) . . ?
C59 C60 H60A 119.2 . . ?
C61 C60 H60A 119.2 . . ?
C60 C61 C62 122.4(4) . . ?
C60 C61 C56 119.0(4) . . ?
C62 C61 C56 118.5(4) . . ?
C63 C62 C61 120.6(4) . . ?
C63 C62 C69 122.0(4) . . ?
C61 C62 C69 117.2(4) . . ?
C62 C63 C64 122.2(4) . . ?
C62 C63 C68 119.8(4) . . ?
C64 C63 C68 118.0(4) . . ?
C65 C64 C63 121.8(4) . . ?
C65 C64 H64A 119.1 . . ?
C63 C64 H64A 119.1 . . ?
C64 C65 C66 119.6(4) . . ?
C64 C65 H65A 120.2 . . ?
C66 C65 H65A 120.2 . . ?
C67 C66 C65 120.8(4) . . ?
C67 C66 H66A 119.6 . . ?
C65 C66 H66A 119.6 . . ?
C66 C67 C68 121.3(4) . . ?
C66 C67 H67A 119.3 . . ?
C68 C67 H67A 119.3 . . ?
C55 C68 C67 122.6(3) . . ?
C55 C68 C63 119.4(3) . . ?
C67 C68 C63 117.8(3) . . ?
C70 C69 C74 111.8(5) . . ?
C70 C69 C62 129.5(5) . . ?
C74 C69 C62 118.8(5) . . ?
C69 C70 C71 132.1(7) . . ?
C69 C70 H70A 114.0 . . ?
C71 C70 H70A 114.0 . . ?
C70 C71 C72 117.4(5) . . ?
C70 C71 H71A 121.3 . . ?
C72 C71 H71A 121.3 . . ?
C71 C72 C73 115.4(5) . . ?
C71 C72 H72A 122.3 . . ?
C73 C72 H72A 122.3 . . ?
C78 C73 C74 129.3(6) . . ?
C78 C73 C72 118.5(6) . . ?
C74 C73 C72 112.1(4) . . ?
C69 C74 C73 131.0(4) . . ?
C69 C74 C75 118.7(4) . . ?
C73 C74 C75 110.2(4) . . ?
C76 C75 C74 117.5(6) . . ?
C76 C75 H75A 121.2 . . ?
C74 C75 H75A 121.2 . . ?
C77 C76 C75 119.6(7) . . ?
C77 C76 H76A 120.2 . . ?
C75 C76 H76A 120.2 . . ?
C76 C77 C78 128.2(9) . . ?
C76 C77 H77A 115.9 . . ?
C78 C77 H77A 115.9 . . ?
C77 C78 C73 114.3(8) . . ?
C77 C78 H78A 122.9 . . ?
C73 C78 H78A 122.9 . . ?
Cl2 C79 Cl1 130.5(19) . . ?
Cl2 C79 H79A 104.7 . . ?
Cl1 C79 H79A 104.7 . . ?
Cl2 C79 H79B 104.6 . . ?
Cl1 C79 H79B 104.7 . . ?
H79A C79 H79B 105.7 . . ?

loop_
_geom_bond_atom_site_label_1
_geom_bond_atom_site_label_2
_geom_bond_distance
_geom_bond_site_symmetry_2
_geom_bond_publ_flag
C1 C6 1.337(13) . ?
C1 C2 1.423(15) . ?
C1 H1A 0.9300 . ?
C2 C3 1.358(15) . ?
C2 H2A 0.9300 . ?
C3 C4 1.344(9) . ?
C3 H3A 0.9300 . ?
C4 C5 1.396(8) . ?
C4 H4A 0.9300 . ?
C5 C10 1.350(8) . ?
C5 C6 1.438(8) . ?
C6 C7 1.416(14) . ?
C7 C8 1.407(16) . ?
C7 H7A 0.9300 . ?
C8 C9 1.407(9) . ?
C8 H8A 0.9300 . ?
C9 C10 1.446(8) . ?
C9 H9A 0.9300 . ?
C10 C11 1.509(5) . ?
C11 C24 1.396(5) . ?
C11 C12 1.416(5) . ?
C12 C13 1.410(5) . ?
C12 C17 1.438(5) . ?
C13 C14 1.347(6) . ?
C13 H13A 0.9300 . ?
C14 C15 1.396(6) . ?
C14 H14A 0.9300 . ?
C15 C16 1.355(5) . ?
C15 H15A 0.9300 . ?
C16 C17 1.422(5) . ?
C16 H16A 0.9300 . ?
C17 C18 1.392(4) . ?
C18 C19 1.407(4) . ?
C18 C25 1.503(4) . ?
C19 C20 1.405(5) . ?
C19 C24 1.449(4) . ?
C20 C21 1.359(5) . ?
C20 H20A 0.9300 . ?
C21 C22 1.413(6) . ?
C21 H21A 0.9300 . ?
C22 C23 1.345(6) . ?
C22 H22A 0.9300 . ?
C23 C24 1.427(5) . ?
C23 H23A 0.9300 . ?
C25 C26 1.394(4) . ?
C25 C30 1.397(4) . ?
C26 C27 1.393(4) . ?
C26 H26A 0.9300 . ?
C27 C28 1.395(4) . ?
C27 C55 1.484(4) . ?
C28 C29 1.398(4) . ?
C28 H28A 0.9300 . ?
C29 C30 1.374(4) . ?
C29 C31 1.498(4) . ?
C30 H30A 0.9300 . ?
C31 C32 1.401(5) . ?
C31 C44 1.415(5) . ?
C32 C33 1.424(5) . ?
C32 C37 1.432(5) . ?
C33 C34 1.352(5) . ?
C33 H33A 0.9300 . ?
C34 C35 1.397(6) . ?
C34 H34A 0.9300 . ?
C35 C36 1.361(6) . ?
C35 H35A 0.9300 . ?
C36 C37 1.418(6) . ?
C36 H36A 0.9300 . ?
C37 C38 1.424(5) . ?
C38 C39 1.395(5) . ?
C38 C45 1.509(6) . ?
C39 C40 1.428(5) . ?
C39 C44 1.438(4) . ?
C40 C41 1.339(6) . ?
C40 H40A 0.9300 . ?
C41 C42 1.405(5) . ?
C41 H41A 0.9300 . ?
C42 C43 1.349(5) . ?
C42 H42A 0.9300 . ?
C43 C44 1.429(5) . ?
C43 H43A 0.9300 . ?
C45 C50 1.354(10) . ?
C45 C46 1.438(9) . ?
C46 C47 1.442(10) . ?
C46 H46A 0.9300 . ?
C47 C48 1.374(18) . ?
C47 H47A 0.9300 . ?
C48 C49 1.448(16) . ?
C48 H48A 0.9300 . ?
C49 C54 1.301(14) . ?
C49 C50 1.408(8) . ?
C50 C51 1.435(10) . ?
C51 C52 1.319(8) . ?
C51 H51A 0.9300 . ?
C52 C53 1.334(13) . ?
C52 H52A 0.9300 . ?
C53 C54 1.389(14) . ?
C53 H53A 0.9300 . ?
C54 H54A 0.9300 . ?
C55 C56 1.401(5) . ?
C55 C68 1.411(5) . ?
C56 C57 1.426(5) . ?
C56 C61 1.440(5) . ?
C57 C58 1.344(6) . ?
C57 H57A 0.9300 . ?
C58 C59 1.403(7) . ?
C58 H58A 0.9300 . ?
C59 C60 1.348(8) . ?
C59 H59A 0.9300 . ?
C60 C61 1.407(7) . ?
C60 H60A 0.9300 . ?
C61 C62 1.410(6) . ?
C62 C63 1.400(6) . ?
C62 C69 1.552(6) . ?
C63 C64 1.421(6) . ?
C63 C68 1.434(5) . ?
C64 C65 1.340(7) . ?
C64 H64A 0.9300 . ?
C65 C66 1.408(6) . ?
C65 H65A 0.9300 . ?
C66 C67 1.348(6) . ?
C66 H66A 0.9300 . ?
C67 C68 1.411(5) . ?
C67 H67A 0.9300 . ?
C69 C70 1.239(7) . ?
C69 C74 1.365(6) . ?
C70 C71 1.385(6) . ?
C70 H70A 0.9300 . ?
C71 C72 1.406(8) . ?
C71 H71A 0.9300 . ?
C72 C73 1.570(8) . ?
C72 H72A 0.9300 . ?
C73 C78 1.329(9) . ?
C73 C74 1.366(5) . ?
C74 C75 1.554(8) . ?
C75 C76 1.371(9) . ?
C75 H75A 0.9300 . ?
C76 C77 1.288(10) . ?
C76 H76A 0.9300 . ?
C77 C78 1.302(11) . ?
C77 H77A 0.9300 . ?
C78 H78A 0.9300 . ?
C79 Cl2 1.39(3) . ?
C79 Cl1 1.65(3) . ?
C79 H79A 0.9700 . ?
C79 H79B 0.9700 . ?
